data_2011913
loop_
_publ_author_name
'Ferguson, George'
'Glidewell, Christopher'

_publ_section_title
;
 <i>N</i>-Propionylhydroxylamine forms a three-dimensional
 hydrogen-bonded framework structure
;
_journal_issue 4
_journal_name_full 'Acta Crystallographica Section C'
_journal_page_first 452
_journal_page_last 454
_journal_paper_doi 10.1107/S0108270101000075
_journal_volume 57
_journal_year 2001
_chemical_formula_moiety 'C3 H7 N O2'
_chemical_formula_sum 'C3 H7 N O2'
_chemical_formula_weight 89.10
_chemical_name_common 'ethylhydroxamic acid'
_chemical_name_systematic
;
N-propionylhydroxylamine
;
_space_group_IT_number 14
_symmetry_cell_setting monoclinic
_symmetry_space_group_name_Hall '-P 2ybc'
_symmetry_space_group_name_H-M 'P 1 21/c 1'
_cell_angle_alpha 90
_cell_angle_beta 92.35(2)
_cell_angle_gamma 90
_cell_formula_units_Z 12
_cell_length_a 12.052(3)
_cell_length_b 8.009(3)
_cell_length_c 14.354(3)
_cell_measurement_reflns_used 25
_cell_measurement_temperature 293(2)
_cell_measurement_theta_max 11.23
_cell_measurement_theta_min 9.81
_cell_volume 1384.3(7)
_computing_cell_refinement 'SET4 and CELDIM (Nonius, 1992)'
_computing_data_collection 'CAD4 (Nonius, 1992)'
_computing_data_reduction 'HELENA in PLATON (Spek 2000)'
_computing_molecular_graphics 'PLATON (Spek, 2000)'
_computing_publication_material SHELXL97
_computing_structure_refinement 'SHELXL97 (Sheldrick, 1997)'
_computing_structure_solution 'SHELXS97 (Sheldrick, 1997)'
_diffrn_ambient_temperature 293(2)
_diffrn_measured_fraction_theta_full .998
_diffrn_measured_fraction_theta_max .998
_diffrn_measurement_device_type 'Nonius CAD4'
_diffrn_measurement_method \q/2\q
_diffrn_radiation_monochromator graphite
_diffrn_radiation_source 'fine-focus sealed X-ray tube'
_diffrn_radiation_type 'Mo K\a'
_diffrn_radiation_wavelength .71073
_diffrn_reflns_av_R_equivalents .017
_diffrn_reflns_av_sigmaI/netI .0154
_diffrn_reflns_limit_h_max 15
_diffrn_reflns_limit_h_min 0
_diffrn_reflns_limit_k_max 10
_diffrn_reflns_limit_k_min 0
_diffrn_reflns_limit_l_max 18
_diffrn_reflns_limit_l_min -18
_diffrn_reflns_number 3374
_diffrn_reflns_theta_full 26.97
_diffrn_reflns_theta_max 26.97
_diffrn_reflns_theta_min 2.84
_diffrn_standards_decay_% negligible
_diffrn_standards_interval_time 120
_diffrn_standards_number 3
_exptl_absorpt_coefficient_mu .107
_exptl_absorpt_correction_type none
_exptl_crystal_colour colourless
_exptl_crystal_density_diffrn 1.282
_exptl_crystal_density_meas ?
_exptl_crystal_density_method 'not measured'
_exptl_crystal_description block
_exptl_crystal_F_000 576
_exptl_crystal_size_max .40
_exptl_crystal_size_mid .40
_exptl_crystal_size_min .40
_refine_diff_density_max .186
_refine_diff_density_min -.277
_refine_ls_extinction_coef .026(3)
_refine_ls_extinction_method 'SHELXL97 (Sheldrick, 1997)'
_refine_ls_goodness_of_fit_ref 1.020
_refine_ls_hydrogen_treatment constr
_refine_ls_matrix_type full
_refine_ls_number_parameters 170
_refine_ls_number_reflns 3016
_refine_ls_number_restraints 0
_refine_ls_restrained_S_all 1.020
_refine_ls_R_factor_all .0504
_refine_ls_R_factor_gt .0376
_refine_ls_shift/su_max <0.001
_refine_ls_shift/su_mean .000
_refine_ls_structure_factor_coef Fsqd
_refine_ls_weighting_details 'w = 1/[\s^2^(Fo^2^)+(0.0591P)^2^+0.3743P] where P=(Fo^2^+2Fc^2^)/3'
_refine_ls_weighting_scheme calc
_refine_ls_wR_factor_ref .1138
_reflns_number_gt 2426
_reflns_number_total 3016
_reflns_threshold_expression I>2\s(I)
_cod_data_source_file sk1449.cif
_cod_data_source_block I
_cod_depositor_comments
;
The following automatic conversions were performed:

'_exptl_crystal_density_meas' value 'not measured' was changed to '?'
- the value is perceived as not measured.

Automatic conversion script
Id: cif_fix_values 3008 2015-01-20 13:52:24Z robertas 
;
_cod_original_sg_symbol_H-M 'P 21/c'
_cod_database_code 2011913

loop_
_symmetry_equiv_pos_as_xyz
'x, y, z'
'-x, y+1/2, -z+1/2'
'-x, -y, -z'
'x, -y-1/2, z-1/2'

loop_
_atom_site_label
_atom_site_fract_x
_atom_site_fract_y
_atom_site_fract_z
_atom_site_U_iso_or_equiv
_atom_site_adp_type
_atom_site_calc_flag
_atom_site_refinement_flags
_atom_site_occupancy
_atom_site_disorder_assembly
_atom_site_disorder_group
_atom_site_type_symbol
O11 .16302(8) .37086(14) .32034(9) .0536(3) Uani d . 1 . . O
O12 .12245(8) .05820(13) .37449(7) .0456(3) Uani d . 1 . . O
N1 .04621(8) .18708(15) .38178(8) .0372(3) Uani d . 1 . . N
C11 .07007(10) .33463(17) .34863(9) .0348(3) Uani d . 1 . . C
C12 -.02402(11) .45828(19) .34589(11) .0433(3) Uani d . 1 . . C
C13 .00887(14) .6290(2) .38140(13) .0562(4) Uani d . 1 . . C
O21 .15986(7) .57334(15) .04293(7) .0483(3) Uani d . 1 . . O
O22 .20525(8) .64442(13) .22256(7) .0427(3) Uani d . 1 . . O
N2 .28637(8) .60463(15) .16042(8) .0376(3) Uani d . 1 . . N
C21 .25830(10) .57854(17) .07233(9) .0351(3) Uani d . 1 . . C
C22 .35365(11) .5567(2) .00888(10) .0462(4) Uani d . 1 . . C
C23 .35481(16) .6881(3) -.06606(13) .0671(5) Uani d . 1 . . C
O31 .50451(8) .08237(15) .23862(8) .0496(3) Uani d . 1 . . O
O32 .45586(9) .31530(15) .36718(8) .0503(3) Uani d . 1 . . O
N3 .37691(9) .23735(16) .30936(9) .0423(3) Uani d . 1 . . N
C31 .40608(10) .12399(17) .24912(10) .0375(3) Uani d . 1 . . C
C32 .31184(12) .0503(2) .19124(12) .0491(4) Uani d . 1 . . C
C33 .31564(16) .0997(3) .09140(14) .0723(6) Uani d . 1 . . C
H12 .1322 .0128 .4254 .068 Uiso calc R 1 . . H
H1 -.0159 .1703 .4077 .045 Uiso calc R 1 . . H
H12A -.0831 .4155 .3831 .052 Uiso calc R 1 . . H
H12B -.0531 .4685 .2821 .052 Uiso calc R 1 . . H
H13A .0432 .6192 .4427 .084 Uiso calc R 1 . . H
H13B -.0560 .6982 .3839 .084 Uiso calc R 1 . . H
H13C .0604 .6784 .3402 .084 Uiso calc R 1 . . H
H22 .1902 .5614 .2530 .064 Uiso calc R 1 . . H
H2 .3547 .5971 .1795 .045 Uiso calc R 1 . . H
H22A .3486 .4473 -.0200 .055 Uiso calc R 1 . . H
H22B .4229 .5615 .0456 .055 Uiso calc R 1 . . H
H23A .2864 .6838 -.1027 .101 Uiso calc R 1 . . H
H23B .4159 .6681 -.1054 .101 Uiso calc R 1 . . H
H23C .3628 .7963 -.0378 .101 Uiso calc R 1 . . H
H32 .4750 .4031 .3432 .075 Uiso calc R 1 . . H
H3 .3080 .2636 .3130 .051 Uiso calc R 1 . . H
H32A .3149 -.0705 .1959 .059 Uiso calc R 1 . . H
H32B .2420 .0869 .2157 .059 Uiso calc R 1 . . H
H33A .3036 .2179 .0857 .108 Uiso calc R 1 . . H
H33B .2588 .0413 .0558 .108 Uiso calc R 1 . . H
H33C .3870 .0720 .0683 .108 Uiso calc R 1 . . H

loop_
_atom_site_aniso_label
_atom_site_aniso_U_11
_atom_site_aniso_U_22
_atom_site_aniso_U_33
_atom_site_aniso_U_12
_atom_site_aniso_U_13
_atom_site_aniso_U_23
O11 .0317(5) .0521(6) .0784(8) .0049(4) .0193(5) .0184(6)
O12 .0445(5) .0481(6) .0446(5) .0145(4) .0054(4) .0095(4)
N1 .0256(5) .0436(6) .0427(6) .0034(4) .0056(4) .0060(5)
C11 .0255(6) .0445(7) .0345(6) .0023(5) .0024(5) .0034(5)
C12 .0312(6) .0484(8) .0502(8) .0074(6) .0018(6) .0044(6)
C13 .0560(9) .0511(9) .0624(10) .0063(7) .0140(8) -.0039(8)
O21 .0266(5) .0720(7) .0463(6) .0015(4) -.0008(4) -.0150(5)
O22 .0426(5) .0453(6) .0413(5) .0016(4) .0134(4) .0008(4)
N2 .0255(5) .0491(7) .0383(6) .0012(5) .0028(4) -.0006(5)
C21 .0262(6) .0381(7) .0411(7) .0012(5) .0030(5) -.0038(5)
C22 .0309(6) .0637(10) .0446(8) .0037(6) .0078(6) -.0067(7)
C23 .0664(11) .0741(12) .0622(11) -.0079(9) .0219(9) .0051(9)
O31 .0274(5) .0599(7) .0614(7) .0068(4) .0002(4) -.0054(5)
O32 .0449(6) .0546(7) .0509(6) -.0078(5) -.0063(5) -.0010(5)
N3 .0250(5) .0468(7) .0553(7) -.0010(5) .0015(5) -.0017(6)
C31 .0259(6) .0384(7) .0482(7) -.0013(5) .0022(5) .0084(6)
C32 .0329(7) .0487(8) .0654(10) -.0083(6) -.0001(6) -.0033(7)
C33 .0613(11) .0925(15) .0619(11) -.0137(10) -.0109(9) .0024(10)

loop_
_atom_type_symbol
_atom_type_description
_atom_type_scat_dispersion_real
_atom_type_scat_dispersion_imag
_atom_type_scat_source
C C .0033 .0016 'International Tables Vol C Tables 4.2.6.8 and 6.1.1.4'
H H .0000 .0000 'International Tables Vol C Tables 4.2.6.8 and 6.1.1.4'
N N .0061 .0033 'International Tables Vol C Tables 4.2.6.8 and 6.1.1.4'
O O .0106 .0060 'International Tables Vol C Tables 4.2.6.8 and 6.1.1.4'

loop_
_geom_angle_atom_site_label_1
_geom_angle_atom_site_label_2
_geom_angle_atom_site_label_3
_geom_angle
N1 O12 H12 109.5
C11 N1 O12 119.16(10)
C11 N1 H1 120.4
O12 N1 H1 120.4
O11 C11 N1 122.96(12)
O11 C11 C12 121.78(13)
N1 C11 C12 115.26(11)
C11 C12 C13 113.63(12)
C11 C12 H12A 108.8
C13 C12 H12A 108.8
C11 C12 H12B 108.8
C13 C12 H12B 108.8
H12A C12 H12B 107.7
C12 C13 H13A 109.5
C12 C13 H13B 109.5
H13A C13 H13B 109.5
C12 C13 H13C 109.5
H13A C13 H13C 109.5
H13B C13 H13C 109.5
N2 O22 H22 109.5
C21 N2 O22 119.70(10)
C21 N2 H2 120.1
O22 N2 H2 120.1
O21 C21 N2 122.48(12)
O21 C21 C22 122.15(12)
N2 C21 C22 115.37(11)
C21 C22 C23 112.37(14)
C21 C22 H22A 109.1
C23 C22 H22A 109.1
C21 C22 H22B 109.1
C23 C22 H22B 109.1
H22A C22 H22B 107.9
C22 C23 H23A 109.5
C22 C23 H23B 109.5
H23A C23 H23B 109.5
C22 C23 H23C 109.5
H23A C23 H23C 109.5
H23B C23 H23C 109.5
N3 O32 H32 109.5
C31 N3 O32 120.71(11)
C31 N3 H3 119.6
O32 N3 H3 119.6
O31 C31 N3 123.14(13)
O31 C31 C32 122.00(14)
N3 C31 C32 114.84(12)
C33 C32 C31 112.07(13)
C33 C32 H32A 109.2
C31 C32 H32A 109.2
C33 C32 H32B 109.2
C31 C32 H32B 109.2
H32A C32 H32B 107.9
C32 C33 H33A 109.5
C32 C33 H33B 109.5
H33A C33 H33B 109.5
C32 C33 H33C 109.5
H33A C33 H33C 109.5
H33B C33 H33C 109.5

loop_
_geom_bond_atom_site_label_1
_geom_bond_atom_site_label_2
_geom_bond_site_symmetry_2
_geom_bond_distance
_geom_bond_publ_flag
O11 C11 . 1.2414(15) ?
O12 N1 . 1.3887(15) ?
O12 H12 . .82 ?
N1 C11 . 1.3103(18) ?
N1 H1 . .86 ?
C11 C12 . 1.5048(18) ?
C12 C13 . 1.507(2) ?
C12 H12A . .97 ?
C12 H12B . .97 ?
C13 H13A . .96 ?
C13 H13B . .96 ?
C13 H13C . .96 ?
O21 C21 . 1.2435(15) ?
O22 N2 . 1.3872(14) ?
O22 H22 . .82 ?
N2 C21 . 1.3121(17) ?
N2 H2 . .86 ?
C21 C22 . 1.5055(18) ?
C22 C23 . 1.506(3) ?
C22 H22A . .97 ?
C22 H22B . .97 ?
C23 H23A . .96 ?
C23 H23B . .96 ?
C23 H23C . .96 ?
O31 C31 . 1.2472(16) ?
O32 N3 . 1.3854(15) ?
O32 H32 . .82 ?
N3 C31 . 1.3117(19) ?
N3 H3 . .86 ?
C31 C32 . 1.501(2) ?
C32 C33 . 1.489(3) ?
C32 H32A . .97 ?
C32 H32B . .97 ?
C33 H33A . .96 ?
C33 H33B . .96 ?
C33 H33C . .96 ?

loop_
_geom_hbond_atom_site_label_D
_geom_hbond_atom_site_label_H
_geom_hbond_atom_site_label_A
_geom_hbond_site_symmetry_A
_geom_hbond_distance_DH
_geom_hbond_distance_HA
_geom_hbond_distance_DA
_geom_hbond_angle_DHA
_geom_hbond_publ_flag
O12 H12 O21 4_566 .82 1.84 2.6589(15) 175 yes
N1 H1 O21 2_545 .86 2.05 2.8958(15) 166 yes
O22 H22 O11 . .82 1.84 2.6624(16) 177 yes
N2 H2 O31 2_655 .86 2.03 2.8609(16) 163 yes
O32 H32 O31 2_655 .82 1.88 2.6775(17) 165 yes
N3 H3 O11 . .86 1.95 2.8012(16) 168 yes

loop_
_geom_torsion_atom_site_label_1
_geom_torsion_atom_site_label_2
_geom_torsion_atom_site_label_3
_geom_torsion_atom_site_label_4
_geom_torsion
O12 N1 C11 O11 -8.5(2)
O12 N1 C11 C12 170.73(11)
O11 C11 C12 C13 -46.0(2)
N1 C11 C12 C13 134.74(14)
O22 N2 C21 O21 -6.6(2)
O22 N2 C21 C22 172.96(12)
O21 C21 C22 C23 60.6(2)
N2 C21 C22 C23 -118.96(16)
O32 N3 C31 O31 -1.6(2)
O32 N3 C31 C32 179.98(12)
O31 C31 C32 C33 -66.7(2)
N3 C31 C32 C33 111.78(17)

loop_
_cod_related_entry_id
_cod_related_entry_database
_cod_related_entry_code
1 ChemSpider 68260
